data_7242233
loop_
_publ_author_name
'Humphreys, Joshua'
'Pop, Flavia'
'Hume, Paul A.'
'Murphy, Alanna S.'
'Lewis, William'
'Davies, E. Stephen'
'Argent, Stephen P.'
'Amabilino, David B.'

_publ_section_title
;
 Solid state structure and properties of phenyl diketopyrrolopyrrole
 derivatives
;
_journal_issue 8
_journal_name_full CrystEngComm
_journal_page_first 1796
_journal_page_last 1814
_journal_paper_doi 10.1039/D1CE00039J
_journal_volume 23
_journal_year 2021
_chemical_formula_moiety 'C30 H32 N2 O8'
_chemical_formula_sum 'C30 H32 N2 O8'
_chemical_formula_weight 548.57
_chemical_name_systematic
'Di-tert-butyl 3,6-bis(4-methoxyphenyl)-1,4-dioxopyrrolo[3,4- c]pyrrole-2,5(1H,4H)-dicarboxylate'
_space_group_crystal_system monoclinic
_space_group_IT_number 14
_space_group_name_Hall '-P 2yn'
_space_group_name_H-M_alt 'P 1 21/n 1'
_atom_sites_solution_hydrogens geom
_atom_sites_solution_primary dual
_atom_sites_solution_secondary difmap
_audit_creation_date 2019-06-03
_audit_creation_method
;
Olex2 1.2
(compiled 2018.05.29 svn.r3508 for OlexSys, GUI svn.r5506)
;
_audit_update_record
;
2020-05-26 deposited with the CCDC.	2021-02-04 downloaded from the CCDC.
;
_cell_angle_alpha 90
_cell_angle_beta 96.832(2)
_cell_angle_gamma 90
_cell_formula_units_Z 2
_cell_length_a 6.2882(2)
_cell_length_b 22.9444(5)
_cell_length_c 9.3448(2)
_cell_measurement_reflns_used 8463
_cell_measurement_temperature 120(2)
_cell_measurement_theta_max 31.6330
_cell_measurement_theta_min 2.1060
_cell_volume 1338.68(6)
_computing_cell_refinement
;
CrysAlisPro, Agilent Technologies,
Version 1.171.37.35 (release 13-08-2014 CrysAlis171 .NET)
(compiled Aug 13 2014,18:06:01)
;
_computing_data_collection
;
CrysAlisPro, Agilent Technologies,
Version 1.171.37.35 (release 13-08-2014 CrysAlis171 .NET)
(compiled Aug 13 2014,18:06:01)
;
_computing_data_reduction
;
CrysAlisPro, Agilent Technologies,
Version 1.171.37.35 (release 13-08-2014 CrysAlis171 .NET)
(compiled Aug 13 2014,18:06:01)
;
_computing_molecular_graphics 'Olex2 (Dolomanov et al., 2009)'
_computing_publication_material 'Olex2 (Dolomanov et al., 2009)'
_computing_structure_refinement 'ShelXL (Sheldrick, 2015)'
_computing_structure_solution 'ShelXT (Sheldrick, 2015)'
_diffrn_ambient_environment 'N2 gas'
_diffrn_ambient_temperature 120(2)
_diffrn_crystal_treatment 'flash frozen in gaseous N2'
_diffrn_detector 'CCD area detector'
_diffrn_detector_area_resol_mean 0.0350
_diffrn_detector_type 'PILATUS 2M Hybrid Pixel Array Detector'
_diffrn_measured_fraction_theta_full 0.953
_diffrn_measured_fraction_theta_max 0.859
_diffrn_measurement_details
;
#__ type_ start__ end____ width___ exp.time_
  1 omega  -60.00  115.00   1.0000    1.0000
omega____ theta____ kappa____ phi______ frames
    -       30.0000    0.0000    0.0000 175

#__ type_ start__ end____ width___ exp.time_
  2 omega  -60.00   60.00   1.0000    1.0000
omega____ theta____ kappa____ phi______ frames
    -       30.0000  -50.0000    0.0000 120

#__ type_ start__ end____ width___ exp.time_
  3 omega  -60.00   60.00   1.0000    1.0000
omega____ theta____ kappa____ phi______ frames
    -       30.0000  -50.0000  120.0000 120

#__ type_ start__ end____ width___ exp.time_
  4 omega  -60.00   60.00   1.0000    1.0000
omega____ theta____ kappa____ phi______ frames
    -       30.0000  -50.0000  240.0000 120
;
_diffrn_measurement_device 'CrystalLogic Kappa (4 circle)'
_diffrn_measurement_device_type 'Kappa Rigaku Saturn724+'
_diffrn_measurement_method '\w scans'
_diffrn_measurement_specimen_support 'MiTeGen micromount'
_diffrn_orient_matrix_UB_11 -0.0241433000
_diffrn_orient_matrix_UB_12 -0.0285752000
_diffrn_orient_matrix_UB_13 -0.0177216000
_diffrn_orient_matrix_UB_21 0.0351238000
_diffrn_orient_matrix_UB_22 -0.0083175000
_diffrn_orient_matrix_UB_23 0.0696570000
_diffrn_orient_matrix_UB_31 -0.1017952000
_diffrn_orient_matrix_UB_32 0.0039069000
_diffrn_orient_matrix_UB_33 0.0186502000
_diffrn_radiation_collimation '0.3 x 1.5 Double Pinhole'
_diffrn_radiation_monochromator Synchrotron
_diffrn_radiation_probe x-ray
_diffrn_radiation_type synchrotron
_diffrn_radiation_wavelength 0.6889
_diffrn_reflns_av_R_equivalents 0.0413
_diffrn_reflns_av_unetI/netI 0.0333
_diffrn_reflns_Laue_measured_fraction_full 0.953
_diffrn_reflns_Laue_measured_fraction_max 0.859
_diffrn_reflns_limit_h_max 7
_diffrn_reflns_limit_h_min -9
_diffrn_reflns_limit_k_max 34
_diffrn_reflns_limit_k_min -35
_diffrn_reflns_limit_l_max 14
_diffrn_reflns_limit_l_min -12
_diffrn_reflns_number 16657
_diffrn_reflns_point_group_measured_fraction_full 0.953
_diffrn_reflns_point_group_measured_fraction_max 0.859
_diffrn_reflns_theta_full 24.415
_diffrn_reflns_theta_max 31.790
_diffrn_reflns_theta_min 3.346
_diffrn_source Synchrotron
_diffrn_source_type 'Undulator, I19, DLS, RAL'
_exptl_absorpt_coefficient_mu 0.093
_exptl_absorpt_correction_T_max 1.00000
_exptl_absorpt_correction_T_min 0.81695
_exptl_absorpt_correction_type multi-scan
_exptl_absorpt_process_details
;
CrysAlisPro, Agilent Technologies,
Version 1.171.37.35 (release 13-08-2014 CrysAlis171 .NET)
(compiled Aug 13 2014,18:06:01)
Empirical absorption correction using spherical harmonics,
 implemented in SCALE3 ABSPACK scaling algorithm.
;
_exptl_crystal_colour 'clear yellow'
_exptl_crystal_colour_lustre clear
_exptl_crystal_colour_primary yellow
_exptl_crystal_density_diffrn 1.361
_exptl_crystal_description plate
_exptl_crystal_F_000 580
_exptl_crystal_preparation 'obtained by evaporation from a toluene solution'
_exptl_crystal_recrystallization_method 'Obtained by slow evaporation from a DCM solution'
_exptl_crystal_size_max 0.15
_exptl_crystal_size_mid 0.03
_exptl_crystal_size_min 0.01
_refine_diff_density_max 0.408
_refine_diff_density_min -0.203
_refine_diff_density_rms 0.043
_refine_ls_extinction_method none
_refine_ls_goodness_of_fit_ref 1.080
_refine_ls_hydrogen_treatment constr
_refine_ls_matrix_type full
_refine_ls_number_parameters 205
_refine_ls_number_reflns 4316
_refine_ls_number_restraints 0
_refine_ls_restrained_S_all 1.080
_refine_ls_R_factor_all 0.0645
_refine_ls_R_factor_gt 0.0479
_refine_ls_shift/su_max 0.001
_refine_ls_shift/su_mean 0.000
_refine_ls_structure_factor_coef Fsqd
_refine_ls_weighting_details 'w=1/[\s^2^(Fo^2^)+(0.0510P)^2^+0.4128P] where P=(Fo^2^+2Fc^2^)/3'
_refine_ls_weighting_scheme calc
_refine_ls_wR_factor_gt 0.1168
_refine_ls_wR_factor_ref 0.1237
_reflns_Friedel_coverage 0.000
_reflns_number_gt 3523
_reflns_number_total 4316
_reflns_threshold_expression 'I > 2\s(I)'
_cod_data_source_file d1ce00039j2.cif
_cod_data_source_block PhOMeDPP-N-Boc
_cod_depositor_comments 'Adding full bibliography for 7242233--7242239.cif.'
_cod_original_sg_symbol_H-M 'P 21/n'
_cod_database_code 7242233
_shelx_shelxl_version_number 2016/6
_chemical_oxdiff_formula 'C30 H32 N2 O8'
_shelx_space_group_comment
;
The symmetry employed for this shelxl refinement is uniquely defined
by the following loop, which should always be used as a source of
symmetry information in preference to the above space-group names.
They are only intended as comments.
;
_shelx_estimated_absorpt_t_max 0.999
_shelx_estimated_absorpt_t_min 0.986
_reflns_odcompleteness_completeness 96.24
_reflns_odcompleteness_iscentric 1
_reflns_odcompleteness_theta 25.50
_olex2_refinement_description
;
1. Fixed Uiso
 At 1.2 times of:
  All C(H) groups
 At 1.5 times of:
  All C(H,H,H) groups
2. Others
 Sof(C11)=Sof(H11a)=Sof(H11b)=Sof(H11c)=Sof(O2)=1-FVAR(1)
 Sof(C10)=Sof(H10a)=Sof(H10b)=Sof(H10c)=Sof(O3)=FVAR(1)
3.a Aromatic/amide H refined with riding coordinates:
 C5(H5), C6(H6), C9(H9), C8(H8)
3.b Idealised Me refined as rotating group:
 C14(H14a,H14b,H14c), C13(H13a,H13b,H13c), C15(H15a,H15b,H15c), C10(H10a,H10b,
 H10c), C11(H11a,H11b,H11c)
;
_nottingham_internal_coll_client JH/DBA
_nottingham_internal_coll_date 25/6/2015
_nottingham_internal_coll_frame_method '\w scans'
_nottingham_internal_coll_frame_time 1.00
_nottingham_internal_coll_frame_width 1.00
_nottingham_internal_coll_instrument 'DLS I19'
_nottingham_internal_coll_location DLS
_nottingham_internal_coll_name OJHALE
_nottingham_internal_coll_number 14887
_nottingham_internal_coll_type hemi
_nottingham_internal_coll_user pczwl
_nottingham_internal_process_user pcxjh6
_nottingham_internal_refinement_user pcxjh6/pczwl
_nottingham_internal_solution_user pcxjh6
_olex2_exptl_crystal_mounting_method 'in fomblin film on a micromount'
_olex2_submission_original_sample_id OJHALE
_olex2_submission_special_instructions 'No special instructions were received'

loop_
_space_group_symop_operation_xyz
'x, y, z'
'-x+1/2, y+1/2, -z+1/2'
'-x, -y, -z'
'x-1/2, -y-1/2, z-1/2'

loop_
_atom_site_label
_atom_site_type_symbol
_atom_site_fract_x
_atom_site_fract_y
_atom_site_fract_z
_atom_site_U_iso_or_equiv
_atom_site_adp_type
_atom_site_occupancy
_atom_site_site_symmetry_order
_atom_site_calc_flag
_atom_site_refinement_flags_posn
_atom_site_refinement_flags_adp
_atom_site_refinement_flags_occupancy
_atom_site_disorder_assembly
_atom_site_disorder_group
O5 O 0.66246(14) 0.63652(3) 0.28733(8) 0.02519(18) Uani 1 1 d . . . . .
O1 O 1.12174(15) 0.59025(4) 0.29833(9) 0.02877(19) Uani 1 1 d . . . . .
O4 O 0.84736(15) 0.68299(3) 0.47684(9) 0.0304(2) Uani 1 1 d . . . . .
N1 N 0.86225(15) 0.58288(4) 0.45223(9) 0.02162(18) Uani 1 1 d . . . . .
C2 C 0.92249(17) 0.49550(4) 0.54860(10) 0.01981(19) Uani 1 1 d . . . . .
C3 C 0.78793(17) 0.54341(4) 0.54893(10) 0.0200(2) Uani 1 1 d . . . . .
C1 C 1.03893(18) 0.56143(4) 0.38689(11) 0.0220(2) Uani 1 1 d . . . . .
C009 C 0.78950(18) 0.64046(4) 0.40913(11) 0.0219(2) Uani 1 1 d . . . . .
C4 C 0.60673(18) 0.55334(4) 0.62776(11) 0.0219(2) Uani 1 1 d . . . . .
C5 C 0.55141(19) 0.50979(5) 0.72222(11) 0.0256(2) Uani 1 1 d . . . . .
H5 H 0.632900 0.474845 0.731853 0.031 Uiso 1 1 calc R . . . .
C6 C 0.3815(2) 0.51662(6) 0.80126(12) 0.0293(2) Uani 1 1 d . . . . .
H6 H 0.347799 0.486730 0.865208 0.035 Uiso 1 1 calc R . . . .
C9 C 0.4794(2) 0.60377(5) 0.61484(14) 0.0302(2) Uani 1 1 d . . . . .
H9 H 0.511737 0.633822 0.550919 0.036 Uiso 1 1 calc R . . . .
C7 C 0.2590(2) 0.56746(6) 0.78732(12) 0.0288(2) Uani 1 1 d . . . . .
C8 C 0.3086(2) 0.61057(5) 0.69291(15) 0.0326(3) Uani 1 1 d . . . . .
H8 H 0.224397 0.645004 0.681971 0.039 Uiso 1 1 calc R . . . .
C12 C 0.5825(2) 0.69004(5) 0.20707(12) 0.0293(3) Uani 1 1 d . . . . .
C14 C 0.7723(2) 0.72456(6) 0.16805(15) 0.0375(3) Uani 1 1 d . . . . .
H14A H 0.846110 0.742794 0.254961 0.056 Uiso 1 1 calc GR . . . .
H14B H 0.722444 0.754826 0.097996 0.056 Uiso 1 1 calc GR . . . .
H14C H 0.871279 0.698417 0.125929 0.056 Uiso 1 1 calc GR . . . .
C13 C 0.4391(2) 0.72384(6) 0.29571(16) 0.0384(3) Uani 1 1 d . . . . .
H13A H 0.325663 0.698219 0.322650 0.058 Uiso 1 1 calc GR . . . .
H13B H 0.374711 0.756654 0.239006 0.058 Uiso 1 1 calc GR . . . .
H13C H 0.523760 0.738597 0.383017 0.058 Uiso 1 1 calc GR . . . .
C15 C 0.4525(3) 0.66406(6) 0.07506(15) 0.0445(4) Uani 1 1 d . . . . .
H15A H 0.546864 0.641268 0.020216 0.067 Uiso 1 1 calc GR . . . .
H15B H 0.385906 0.695474 0.014345 0.067 Uiso 1 1 calc GR . . . .
H15C H 0.340851 0.638662 0.105417 0.067 Uiso 1 1 calc GR . . . .
C10 C 0.0210(5) 0.54226(12) 0.9514(3) 0.0325(7) Uani 0.494(4) 1 d . . P A 1
H10A H -0.017112 0.505792 0.900021 0.049 Uiso 0.494(4) 1 calc GR . P A 1
H10B H -0.102933 0.556738 0.995099 0.049 Uiso 0.494(4) 1 calc GR . P A 1
H10C H 0.140185 0.535223 1.026899 0.049 Uiso 0.494(4) 1 calc GR . P A 1
C11 C -0.0265(4) 0.61575(12) 0.8768(3) 0.0376(7) Uani 0.506(4) 1 d . . P A 2
H11A H -0.094053 0.624042 0.778922 0.056 Uiso 0.506(4) 1 calc GR . P A 2
H11B H 0.065376 0.648529 0.911547 0.056 Uiso 0.506(4) 1 calc GR . P A 2
H11C H -0.137580 0.610156 0.940725 0.056 Uiso 0.506(4) 1 calc GR . P A 2
O2 O 0.0996(6) 0.56413(13) 0.8756(4) 0.0336(6) Uani 0.506(4) 1 d . . P A 2
O3 O 0.0836(5) 0.58476(13) 0.8519(3) 0.0288(6) Uani 0.494(4) 1 d . . P A 1

loop_
_atom_site_aniso_label
_atom_site_aniso_U_11
_atom_site_aniso_U_22
_atom_site_aniso_U_33
_atom_site_aniso_U_23
_atom_site_aniso_U_13
_atom_site_aniso_U_12
O5 0.0326(4) 0.0190(3) 0.0216(3) 0.0019(3) -0.0061(3) 0.0008(3)
O1 0.0335(5) 0.0252(4) 0.0287(4) 0.0086(3) 0.0084(3) 0.0010(3)
O4 0.0383(5) 0.0225(3) 0.0279(4) -0.0018(3) -0.0063(3) -0.0015(3)
N1 0.0231(5) 0.0191(4) 0.0223(4) 0.0049(3) 0.0013(3) 0.0010(3)
C2 0.0202(5) 0.0193(4) 0.0192(4) 0.0033(3) -0.0006(3) -0.0010(3)
C3 0.0202(5) 0.0209(4) 0.0181(4) 0.0023(3) -0.0014(3) -0.0019(3)
C1 0.0236(5) 0.0206(4) 0.0210(4) 0.0030(3) 0.0001(4) -0.0003(4)
C009 0.0242(5) 0.0199(4) 0.0207(4) 0.0027(3) -0.0005(4) 0.0008(4)
C4 0.0206(5) 0.0231(4) 0.0212(4) -0.0006(3) -0.0012(4) -0.0011(4)
C5 0.0239(6) 0.0300(5) 0.0223(5) 0.0030(4) 0.0006(4) 0.0003(4)
C6 0.0267(6) 0.0390(6) 0.0224(5) 0.0029(4) 0.0030(4) -0.0022(5)
C9 0.0284(6) 0.0253(5) 0.0374(6) 0.0020(4) 0.0066(5) 0.0014(4)
C7 0.0219(6) 0.0394(6) 0.0248(5) -0.0102(4) 0.0025(4) -0.0035(4)
C8 0.0271(6) 0.0288(5) 0.0420(7) -0.0069(5) 0.0043(5) 0.0028(4)
C12 0.0391(7) 0.0220(4) 0.0243(5) 0.0054(4) -0.0062(4) 0.0036(4)
C14 0.0489(8) 0.0290(5) 0.0344(6) 0.0109(5) 0.0036(6) -0.0011(5)
C13 0.0412(8) 0.0322(6) 0.0405(7) 0.0048(5) -0.0009(6) 0.0120(5)
C15 0.0624(10) 0.0363(6) 0.0292(6) 0.0048(5) -0.0180(6) 0.0000(6)
C10 0.0307(14) 0.0448(14) 0.0235(11) 0.0013(9) 0.0092(9) -0.0043(10)
C11 0.0271(14) 0.0367(13) 0.0493(16) -0.0140(11) 0.0052(11) 0.0054(10)
O2 0.0305(12) 0.0334(14) 0.0385(15) -0.0054(11) 0.0111(10) 0.0063(12)
O3 0.0259(12) 0.0356(14) 0.0257(10) -0.0030(10) 0.0066(8) 0.0015(12)

loop_
_atom_type_symbol
_atom_type_description
_atom_type_scat_dispersion_real
_atom_type_scat_dispersion_imag
_atom_type_scat_source
C C 0.0030 0.0010 'International Tables Vol C Tables 4.2.6.8 and 6.1.1.4'
H H 0.0000 0.0000 'International Tables Vol C Tables 4.2.6.8 and 6.1.1.4'
N N 0.0060 0.0030 'International Tables Vol C Tables 4.2.6.8 and 6.1.1.4'
O O 0.0110 0.0060 'International Tables Vol C Tables 4.2.6.8 and 6.1.1.4'

loop_
_geom_angle_atom_site_label_1
_geom_angle_atom_site_label_2
_geom_angle_atom_site_label_3
_geom_angle
_geom_angle_site_symmetry_1
_geom_angle_site_symmetry_3
_geom_angle_publ_flag
C009 O5 C12 120.78(8) . . ?
C3 N1 C1 113.12(8) . . ?
C3 N1 C009 130.95(9) . . ?
C1 N1 C009 115.93(9) . . ?
C2 C2 C1 107.64(11) 3_766 3_766 ?
C3 C2 C2 110.52(11) . 3_766 ?
C3 C2 C1 141.85(10) . 3_766 ?
N1 C3 C4 124.82(9) . . ?
C2 C3 N1 105.12(9) . . ?
C2 C3 C4 130.06(9) . . ?
O1 C1 N1 121.48(9) . . ?
O1 C1 C2 134.93(11) . 3_766 ?
N1 C1 C2 103.60(9) . 3_766 ?
O5 C009 N1 108.62(8) . . ?
O4 C009 O5 129.06(9) . . ?
O4 C009 N1 122.29(9) . . ?
C5 C4 C3 118.49(10) . . ?
C9 C4 C3 124.18(10) . . ?
C9 C4 C5 117.33(11) . . ?
C4 C5 H5 119.3 . . ?
C6 C5 C4 121.45(11) . . ?
C6 C5 H5 119.3 . . ?
C5 C6 H6 120.0 . . ?
C5 C6 C7 119.98(11) . . ?
C7 C6 H6 120.0 . . ?
C4 C9 H9 119.3 . . ?
C8 C9 C4 121.36(11) . . ?
C8 C9 H9 119.3 . . ?
C8 C7 C6 119.49(11) . . ?
O2 C7 C6 109.38(16) . . ?
O2 C7 C8 131.13(16) . . ?
O3 C7 C6 131.47(16) . . ?
O3 C7 C8 109.04(16) . . ?
C9 C8 C7 120.37(12) . . ?
C9 C8 H8 119.8 . . ?
C7 C8 H8 119.8 . . ?
O5 C12 C14 108.87(10) . . ?
O5 C12 C13 109.51(10) . . ?
O5 C12 C15 101.63(9) . . ?
C14 C12 C15 111.95(12) . . ?
C13 C12 C14 113.78(11) . . ?
C13 C12 C15 110.38(12) . . ?
C12 C14 H14A 109.5 . . ?
C12 C14 H14B 109.5 . . ?
C12 C14 H14C 109.5 . . ?
H14A C14 H14B 109.5 . . ?
H14A C14 H14C 109.5 . . ?
H14B C14 H14C 109.5 . . ?
C12 C13 H13A 109.5 . . ?
C12 C13 H13B 109.5 . . ?
C12 C13 H13C 109.5 . . ?
H13A C13 H13B 109.5 . . ?
H13A C13 H13C 109.5 . . ?
H13B C13 H13C 109.5 . . ?
C12 C15 H15A 109.5 . . ?
C12 C15 H15B 109.5 . . ?
C12 C15 H15C 109.5 . . ?
H15A C15 H15B 109.5 . . ?
H15A C15 H15C 109.5 . . ?
H15B C15 H15C 109.5 . . ?
H10A C10 H10B 109.5 . . ?
H10A C10 H10C 109.5 . . ?
H10B C10 H10C 109.5 . . ?
O3 C10 H10A 109.5 . . ?
O3 C10 H10B 109.5 . . ?
O3 C10 H10C 109.5 . . ?
H11A C11 H11B 109.5 . . ?
H11A C11 H11C 109.5 . . ?
H11B C11 H11C 109.5 . . ?
O2 C11 H11A 109.5 . . ?
O2 C11 H11B 109.5 . . ?
O2 C11 H11C 109.5 . . ?
C7 O2 C11 113.9(3) . . ?
C7 O3 C10 112.6(2) . . ?

loop_
_geom_bond_atom_site_label_1
_geom_bond_atom_site_label_2
_geom_bond_distance
_geom_bond_site_symmetry_2
_geom_bond_publ_flag
O5 C009 1.3136(12) . ?
O5 C12 1.4945(13) . ?
O1 C1 1.2230(13) . ?
O4 C009 1.1958(13) . ?
N1 C3 1.3985(13) . ?
N1 C1 1.4180(15) . ?
N1 C009 1.4399(13) . ?
C2 C2 1.424(2) 3_766 ?
C2 C3 1.3873(14) . ?
C2 C1 1.4470(13) 3_766 ?
C3 C4 1.4465(16) . ?
C4 C5 1.4042(15) . ?
C4 C9 1.4041(16) . ?
C5 H5 0.9500 . ?
C5 C6 1.3783(18) . ?
C6 H6 0.9500 . ?
C6 C7 1.3954(18) . ?
C9 H9 0.9500 . ?
C9 C8 1.3769(19) . ?
C7 C8 1.3857(19) . ?
C7 O2 1.373(4) . ?
C7 O3 1.377(4) . ?
C8 H8 0.9500 . ?
C12 C14 1.5125(19) . ?
C12 C13 1.5097(19) . ?
C12 C15 1.5184(17) . ?
C14 H14A 0.9800 . ?
C14 H14B 0.9800 . ?
C14 H14C 0.9800 . ?
C13 H13A 0.9800 . ?
C13 H13B 0.9800 . ?
C13 H13C 0.9800 . ?
C15 H15A 0.9800 . ?
C15 H15B 0.9800 . ?
C15 H15C 0.9800 . ?
C10 H10A 0.9800 . ?
C10 H10B 0.9800 . ?
C10 H10C 0.9800 . ?
C10 O3 1.434(4) . ?
C11 H11A 0.9800 . ?
C11 H11B 0.9800 . ?
C11 H11C 0.9800 . ?
C11 O2 1.426(4) . ?
